data_2311091
loop_
_publ_author_name
'Gessmann, Renate'
'Axford, Danny'
'Br\"uckner, Hans'
'Berg, Albrecht'
'Petratos, Kyriacos'

_publ_section_title
;
 A natural, single-residue substitution yields a less active peptaibiotic:
 the structure of bergofungin A at atomic resolution
;
_journal_coeditor_code DZ5402SUP1
_journal_issue 2
_journal_name_full 'Acta Crystallographica Section F'
_journal_page_first 95
_journal_page_last 100
_journal_paper_doi 10.1107/S2053230X17001236
_journal_volume 73
_journal_year 2017
_chemical_formula_sum 'C73 H120 N16 O19.5'
_chemical_formula_weight 1533.84
_chemical_name_systematic
;
 ?
;
_space_group_crystal_system monoclinic
_space_group_IT_number 5
_space_group_name_Hall 'C 2y'
_space_group_name_H-M_alt 'C 1 2 1'
_symmetry_space_group_name_Hall 'C 2y'
_symmetry_space_group_name_H-M 'C 1 2 1'
_atom_sites_solution_hydrogens geom
_audit_creation_method SHELXL-2014
_cell_angle_alpha 90
_cell_angle_beta 119.72(3)
_cell_angle_gamma 90
_cell_formula_units_Z 4
_cell_length_a 48.275(10)
_cell_length_b 8.9320(18)
_cell_length_c 24.604(5)
_cell_measurement_temperature 100(2)
_cell_volume 9214(4)
_computing_structure_refinement 'SHELXL-2014 (Sheldrick, 2014)'
_diffrn_ambient_temperature 100(2)
_diffrn_measured_fraction_theta_full 0.822
_diffrn_measured_fraction_theta_max 0.843
_diffrn_radiation_wavelength 0.7293
_diffrn_reflns_av_R_equivalents 0.0764
_diffrn_reflns_av_unetI/netI 0.1280
_diffrn_reflns_Laue_measured_fraction_full 0.822
_diffrn_reflns_Laue_measured_fraction_max 0.843
_diffrn_reflns_limit_h_max 52
_diffrn_reflns_limit_h_min -52
_diffrn_reflns_limit_k_max 10
_diffrn_reflns_limit_k_min -10
_diffrn_reflns_limit_l_max 28
_diffrn_reflns_limit_l_min -28
_diffrn_reflns_number 20209
_diffrn_reflns_point_group_measured_fraction_full 0.733
_diffrn_reflns_point_group_measured_fraction_max 0.752
_diffrn_reflns_theta_full 25.950
_diffrn_reflns_theta_max 25.721
_diffrn_reflns_theta_min 0.978
_exptl_absorpt_coefficient_mu 0.081
_exptl_crystal_density_diffrn 1.106
_exptl_crystal_description needle
_exptl_crystal_F_000 3304
_exptl_crystal_size_max 0.2
_exptl_crystal_size_mid 0.02
_exptl_crystal_size_min 0.02
_refine_diff_density_max 0.350
_refine_diff_density_min -0.222
_refine_diff_density_rms 0.049
_refine_ls_abs_structure_details
;
 Flack x determined using 2417 quotients [(I+)-(I-)]/[(I+)+(I-)]
 (Parsons, Flack and Wagner, Acta Cryst. B69 (2013) 249-259).
;
_refine_ls_abs_structure_Flack 0.2(10)
_refine_ls_extinction_method none
_refine_ls_goodness_of_fit_ref 0.954
_refine_ls_hydrogen_treatment constr
_refine_ls_matrix_type full
_refine_ls_number_parameters 985
_refine_ls_number_reflns 11590
_refine_ls_number_restraints 1
_refine_ls_restrained_S_all 0.954
_refine_ls_R_factor_all 0.1026
_refine_ls_R_factor_gt 0.0673
_refine_ls_shift/su_max 0.008
_refine_ls_shift/su_mean 0.001
_refine_ls_structure_factor_coef Fsqd
_refine_ls_weighting_details 'w=1/[\s^2^(Fo^2^)+(0.0767P)^2^] where P=(Fo^2^+2Fc^2^)/3'
_refine_ls_weighting_scheme calc
_refine_ls_wR_factor_gt 0.1521
_refine_ls_wR_factor_ref 0.1721
_reflns_Friedel_coverage 0.667
_reflns_Friedel_fraction_full 0.631
_reflns_Friedel_fraction_max 0.648
_reflns_number_gt 7756
_reflns_number_total 11590
_reflns_threshold_expression 'I > 2\s(I)'
_cod_data_source_file dz5402sup1.cif
_cod_data_source_block I
_cod_original_cell_volume 9213(4)
_cod_original_formula_sum 'C73 H120 N16 O19.50'
_cod_database_code 2311091
_shelx_space_group_comment
;
The symmetry employed for this shelxl refinement is uniquely defined
by the following loop, which should always be used as a source of
symmetry information in preference to the above space-group names.
They are only intended as comments.
;
_shelxl_version_number 2014-3

loop_
_space_group_symop_operation_xyz
'x, y, z'
'-x, y, -z'
'x+1/2, y+1/2, z'
'-x+1/2, y+1/2, -z'

loop_
_atom_site_label
_atom_site_type_symbol
_atom_site_fract_x
_atom_site_fract_y
_atom_site_fract_z
_atom_site_U_iso_or_equiv
_atom_site_adp_type
_atom_site_occupancy
_atom_site_site_symmetry_order
_atom_site_calc_flag
_atom_site_refinement_flags_posn
_atom_site_refinement_flags_adp
_atom_site_refinement_flags_occupancy
CH3 C -0.1213(2) 0.8627(9) -0.3775(4) 0.053(2) Uani 1 1 d . . .
H1 H -0.1208 0.7695 -0.3979 0.079 Uiso 1 1 calc R U .
H2 H -0.1421 0.9111 -0.4024 0.079 Uiso 1 1 calc R U .
H3 H -0.1045 0.9299 -0.3740 0.079 Uiso 1 1 calc R U .
C C -0.1161(2) 0.8286(9) -0.3134(4) 0.042(2) Uani 1 1 d . . .
O O -0.11571(15) 0.9278(6) -0.2773(3) 0.0543(16) Uani 1 1 d . . .
N_1 N -0.11156(15) 0.6838(7) -0.2976(3) 0.0375(16) Uani 1 1 d . . .
H_1 H -0.1126 0.6191 -0.3256 0.045 Uiso 1 1 calc R U .
CA_1 C -0.10488(19) 0.6264(9) -0.2361(3) 0.0388(19) Uani 1 1 d . . .
HA_1 H -0.1027 0.7135 -0.2088 0.058 Uiso 1 1 calc R U .
CB_1 C -0.13163(19) 0.5234(9) -0.2406(3) 0.039(2) Uani 1 1 d . . .
HB_1 H -0.1341 0.4365 -0.2683 0.059 Uiso 1 1 calc R U .
CG1_1 C -0.1229(2) 0.4651(10) -0.1762(3) 0.051(2) Uani 1 1 d . . .
H11_1 H -0.1399 0.3998 -0.1794 0.077 Uiso 1 1 calc R U .
H12_1 H -0.1029 0.4082 -0.1590 0.077 Uiso 1 1 calc R U .
H13_1 H -0.1201 0.5496 -0.1485 0.077 Uiso 1 1 calc R U .
CG2_1 C -0.1635(2) 0.6097(10) -0.2692(4) 0.046(2) Uani 1 1 d . . .
H21_1 H -0.1689 0.6468 -0.3108 0.069 Uiso 1 1 calc R U .
H22_1 H -0.1804 0.5427 -0.2728 0.069 Uiso 1 1 calc R U .
H23_1 H -0.1614 0.6944 -0.2421 0.069 Uiso 1 1 calc R U .
C_1 C -0.07276(19) 0.5469(8) -0.2084(3) 0.0350(18) Uani 1 1 d . . .
O_1 O -0.04875(13) 0.6075(6) -0.1661(2) 0.0431(14) Uani 1 1 d . . .
N_2 N -0.07187(15) 0.4171(7) -0.2344(3) 0.0339(15) Uani 1 1 d . . .
H_2 H -0.0896 0.3805 -0.2653 0.041 Uiso 1 1 calc R U .
CA_2 C -0.04188(18) 0.3339(8) -0.2127(3) 0.0334(19) Uani 1 1 d . . .
CL_2 C -0.0475(2) 0.2065(9) -0.2590(3) 0.043(2) Uani 1 1 d . . .
HL1_2 H -0.0276 0.1506 -0.2449 0.065 Uiso 1 1 calc R U .
HL2_2 H -0.0640 0.1391 -0.2611 0.065 Uiso 1 1 calc R U .
HL3_2 H -0.0544 0.2486 -0.3006 0.065 Uiso 1 1 calc R U .
CR_2 C -0.0313(2) 0.2739(9) -0.1482(3) 0.043(2) Uani 1 1 d . . .
HR1_2 H -0.0113 0.2182 -0.1333 0.064 Uiso 1 1 calc R U .
HR2_2 H -0.0279 0.3572 -0.1197 0.064 Uiso 1 1 calc R U .
HR3_2 H -0.0477 0.2070 -0.1497 0.064 Uiso 1 1 calc R U .
C_2 C -0.0166(2) 0.4389(9) -0.2136(3) 0.036(2) Uani 1 1 d . . .
O_2 O 0.01197(13) 0.4263(6) -0.1723(2) 0.0389(13) Uani 1 1 d . . .
N_3 N -0.02683(15) 0.5374(7) -0.2599(3) 0.0360(15) Uani 1 1 d . . .
H_3 H -0.0473 0.5411 -0.2878 0.043 Uiso 1 1 calc R U .
CA_3 C -0.00464(18) 0.6404(9) -0.2655(3) 0.0389(19) Uani 1 1 d . . .
CL_3 C -0.0245(2) 0.7667(9) -0.3114(3) 0.048(2) Uani 1 1 d . . .
HL1_3 H -0.0101 0.8370 -0.3159 0.071 Uiso 1 1 calc R U .
HL2_3 H -0.0393 0.7233 -0.3523 0.071 Uiso 1 1 calc R U .
HL3_3 H -0.0366 0.8198 -0.2950 0.071 Uiso 1 1 calc R U .
CR_3 C 0.0155(2) 0.5575(10) -0.2889(4) 0.050(2) Uani 1 1 d . . .
HR1_3 H 0.0301 0.6284 -0.2922 0.075 Uiso 1 1 calc R U .
HR2_3 H 0.0278 0.4781 -0.2592 0.075 Uiso 1 1 calc R U .
HR3_3 H 0.0014 0.5135 -0.3300 0.075 Uiso 1 1 calc R U .
C_3 C 0.0178(2) 0.7162(9) -0.2016(3) 0.038(2) Uani 1 1 d . . .
O_3 O 0.04595(14) 0.7379(6) -0.1851(2) 0.0401(13) Uani 1 1 d . . .
N_4 N 0.00389(15) 0.7630(7) -0.1693(3) 0.0373(16) Uani 1 1 d . . .
H_4 H -0.0163 0.7412 -0.1827 0.045 Uiso 1 1 calc R U .
CA_4 C 0.02202(19) 0.8511(8) -0.1112(3) 0.0382(19) Uani 1 1 d . . .
CL_4 C 0.0007(2) 0.8701(10) -0.0810(4) 0.047(2) Uani 1 1 d . . .
HL1_4 H 0.0122 0.9282 -0.0423 0.071 Uiso 1 1 calc R U .
HL2_4 H -0.0189 0.9227 -0.1102 0.071 Uiso 1 1 calc R U .
HL3_4 H -0.0046 0.7713 -0.0714 0.071 Uiso 1 1 calc R U .
CR_4 C 0.0316(2) 0.9985(9) -0.1251(4) 0.046(2) Uani 1 1 d . . .
HR1_4 H 0.0436 1.0554 -0.0862 0.070 Uiso 1 1 calc R U .
HR2_4 H 0.0450 0.9823 -0.1441 0.070 Uiso 1 1 calc R U .
HR3_4 H 0.0125 1.0547 -0.1542 0.070 Uiso 1 1 calc R U .
C_4 C 0.0518(2) 0.7626(9) -0.0640(3) 0.038(2) Uani 1 1 d . . .
O_4 O 0.07726(13) 0.8245(6) -0.0287(2) 0.0409(13) Uani 1 1 d . . .
N_5 N 0.04806(14) 0.6134(7) -0.0605(3) 0.0343(15) Uani 1 1 d . . .
H_5 H 0.0292 0.5728 -0.0843 0.041 Uiso 1 1 calc R U .
CA_5 C 0.07430(17) 0.5195(8) -0.0185(3) 0.0330(18) Uani 1 1 d . . .
HA_5 H 0.0827 0.5593 0.0248 0.049 Uiso 1 1 calc R U .
CB_5 C 0.06350(18) 0.3575(8) -0.0194(3) 0.0340(18) Uani 1 1 d . . .
HB_5 H 0.0517 0.3231 -0.0639 0.051 Uiso 1 1 calc R U .
CG1_5 C 0.0402(2) 0.3534(10) 0.0066(4) 0.049(2) Uani 1 1 d . . .
H11_5 H 0.0224 0.4217 -0.0176 0.074 Uiso 1 1 calc R U .
H12_5 H 0.0321 0.2513 0.0034 0.074 Uiso 1 1 calc R U .
H13_5 H 0.0514 0.3845 0.0506 0.074 Uiso 1 1 calc R U .
CG2_5 C 0.0915(2) 0.2540(9) 0.0165(3) 0.045(2) Uani 1 1 d . . .
H21_5 H 0.0837 0.1518 0.0149 0.067 Uiso 1 1 calc R U .
H22_5 H 0.1052 0.2558 -0.0023 0.067 Uiso 1 1 calc R U .
H23_5 H 0.1036 0.2870 0.0601 0.067 Uiso 1 1 calc R U .
C_5 C 0.1009(2) 0.5272(8) -0.0336(4) 0.0384(19) Uani 1 1 d . . .
O_5 O 0.12918(13) 0.5395(6) 0.0069(2) 0.0411(13) Uani 1 1 d . . .
N_6 N 0.09208(15) 0.5180(7) -0.0950(3) 0.0341(15) Uani 1 1 d . . .
H_6 H 0.0718 0.5076 -0.1233 0.041 Uiso 1 1 calc R U .
CA_6 C 0.11601(19) 0.5254(9) -0.1138(4) 0.040(2) Uani 1 1 d . . .
H1_6 H 0.1055 0.5097 -0.1596 0.059 Uiso 1 1 calc R U .
H2_6 H 0.1314 0.4426 -0.0934 0.059 Uiso 1 1 calc R U .
C_6 C 0.1343(2) 0.6722(8) -0.0978(3) 0.0334(18) Uani 1 1 d . . .
O_6 O 0.16337(14) 0.6738(6) -0.0780(2) 0.0392(13) Uani 1 1 d . . .
N_7 N 0.11798(15) 0.7988(6) -0.1059(3) 0.0336(15) Uani 1 1 d . . .
H_7 H 0.0975 0.7955 -0.1183 0.040 Uiso 1 1 calc R U .
CA_7 C 0.13412(19) 0.9410(8) -0.0941(3) 0.0351(19) Uani 1 1 d . . .
HA_7 H 0.1477 0.9381 -0.1143 0.053 Uiso 1 1 calc R U .
CB_7 C 0.11018(19) 1.0720(8) -0.1241(3) 0.039(2) Uani 1 1 d . . .
HB1_7 H 0.0972 1.0797 -0.1033 0.058 Uiso 1 1 calc R U .
HB2_7 H 0.1223 1.1665 -0.1161 0.058 Uiso 1 1 calc R U .
CG_7 C 0.0877(2) 1.0562(9) -0.1950(3) 0.043(2) Uani 1 1 d . . .
HG_7 H 0.0734 0.9689 -0.2020 0.064 Uiso 1 1 calc R U .
CD1_7 C 0.0670(2) 1.1955(9) -0.2193(4) 0.057(3) Uani 1 1 d . . .
H11_7 H 0.0559 1.2116 -0.1955 0.085 Uiso 1 1 calc R U .
H12_7 H 0.0804 1.2824 -0.2143 0.085 Uiso 1 1 calc R U .
H13_7 H 0.0513 1.1823 -0.2637 0.085 Uiso 1 1 calc R U .
CD2_7 C 0.1055(2) 1.0267(11) -0.2306(4) 0.058(2) Uani 1 1 d . . .
H21_7 H 0.0901 1.0176 -0.2754 0.086 Uiso 1 1 calc R U .
H22_7 H 0.1201 1.1100 -0.2238 0.086 Uiso 1 1 calc R U .
H23_7 H 0.1177 0.9336 -0.2155 0.086 Uiso 1 1 calc R U .
C_7 C 0.1562(2) 0.9703(8) -0.0244(4) 0.0363(19) Uani 1 1 d . . .
O_7 O 0.18204(14) 1.0337(6) -0.0057(2) 0.0440(14) Uani 1 1 d . . .
N_8 N 0.14593(15) 0.9247(6) 0.0152(3) 0.0320(14) Uani 1 1 d . . .
H_8 H 0.1265 0.8876 -0.0013 0.038 Uiso 1 1 calc R U .
CA_8 C 0.16486(18) 0.9328(8) 0.0835(3) 0.0306(17) Uani 1 1 d . . .
CL_8 C 0.14388(19) 0.8752(9) 0.1090(3) 0.0383(19) Uani 1 1 d . . .
HL1_8 H 0.1558 0.8789 0.1549 0.058 Uiso 1 1 calc R U .
HL2_8 H 0.1248 0.9379 0.0934 0.058 Uiso 1 1 calc R U .
HL3_8 H 0.1376 0.7717 0.0953 0.058 Uiso 1 1 calc R U .
CR_8 C 0.1755(2) 1.0946(8) 0.1068(3) 0.043(2) Uani 1 1 d . . .
HR1_8 H 0.1881 1.0951 0.1526 0.064 Uiso 1 1 calc R U .
HR2_8 H 0.1885 1.1330 0.0895 0.064 Uiso 1 1 calc R U .
HR3_8 H 0.1567 1.1582 0.0930 0.064 Uiso 1 1 calc R U .
C_8 C 0.19437(19) 0.8287(8) 0.1088(3) 0.0335(18) Uani 1 1 d . . .
O_8 O 0.21944(12) 0.8594(6) 0.1569(2) 0.0362(13) Uani 1 1 d . . .
N_9 N 0.18944(15) 0.6976(7) 0.0781(3) 0.0328(15) Uani 1 1 d . . .
H_9 H 0.1735 0.6903 0.0395 0.039 Uiso 1 1 calc R U .
CA_9 C 0.20997(18) 0.5669(8) 0.1071(3) 0.0329(18) Uani 1 1 d . . .
CL_9 C 0.20208(19) 0.4477(8) 0.0565(3) 0.0332(18) Uani 1 1 d . . .
HL1_9 H 0.2156 0.3597 0.0753 0.050 Uiso 1 1 calc R U .
HL2_9 H 0.1796 0.4186 0.0379 0.050 Uiso 1 1 calc R U .
HL3_9 H 0.2059 0.4887 0.0239 0.050 Uiso 1 1 calc R U .
CR_9 C 0.20313(18) 0.5059(8) 0.1573(3) 0.0345(19) Uani 1 1 d . . .
HR1_9 H 0.2166 0.4183 0.1773 0.052 Uiso 1 1 calc R U .
HR2_9 H 0.2077 0.5834 0.1889 0.052 Uiso 1 1 calc R U .
HR3_9 H 0.1806 0.4768 0.1380 0.052 Uiso 1 1 calc R U .
C_9 C 0.24573(19) 0.6065(8) 0.1360(3) 0.0293(17) Uani 1 1 d . . .
O_9 O 0.26497(11) 0.5557(5) 0.1876(2) 0.0307(12) Uani 1 1 d . . .
N_10 N 0.25574(14) 0.6885(6) 0.1031(2) 0.0277(14) Uani 1 1 d . . .
CA_10 C 0.29029(18) 0.7069(8) 0.1287(3) 0.0315(18) Uani 1 1 d . . .
HA_10 H 0.3003 0.6064 0.1329 0.047 Uiso 1 1 calc R U .
CB_10 C 0.29260(18) 0.7974(8) 0.0781(3) 0.0332(18) Uani 1 1 d . . .
HB1_10 H 0.2959 0.9050 0.0892 0.050 Uiso 1 1 calc R U .
HB2_10 H 0.3105 0.7611 0.0728 0.050 Uiso 1 1 calc R U .
CG_10 C 0.26104(17) 0.7732(8) 0.0187(3) 0.0292(17) Uani 1 1 d . . .
HG_10 H 0.2558 0.8596 -0.0106 0.044 Uiso 1 1 calc R U .
OG_10 O 0.26020(12) 0.6361(5) -0.0113(2) 0.0348(12) Uani 1 1 d . . .
H0_10 H 0.2789 0.6101 -0.0011 0.042 Uiso 1 1 calc R U .
CD_10 C 0.23765(17) 0.7622(8) 0.0419(3) 0.0291(17) Uani 1 1 d . . .
HD1_10 H 0.2303 0.8628 0.0462 0.044 Uiso 1 1 calc R U .
HD2_10 H 0.2189 0.7016 0.0130 0.044 Uiso 1 1 calc R U .
C_10 C 0.3076(2) 0.7885(9) 0.1914(3) 0.0349(18) Uani 1 1 d . . .
O_10 O 0.33649(14) 0.7806(6) 0.2227(2) 0.0447(14) Uani 1 1 d . . .
N_11 N 0.28940(15) 0.8758(6) 0.2067(3) 0.0318(15) Uani 1 1 d . . .
H_11 H 0.2687 0.8819 0.1809 0.038 Uiso 1 1 calc R U .
CA_11 C 0.30368(19) 0.9595(8) 0.2652(3) 0.0320(18) Uani 1 1 d . . .
HA_11 H 0.3253 0.9937 0.2744 0.048 Uiso 1 1 calc R U .
CB_11 C 0.28425(19) 1.0963(8) 0.2606(3) 0.0330(18) Uani 1 1 d . . .
HB1_11 H 0.2965 1.1586 0.2985 0.050 Uiso 1 1 calc R U .
HB2_11 H 0.2644 1.0641 0.2597 0.050 Uiso 1 1 calc R U .
CG_11 C 0.27551(19) 1.1919(9) 0.2024(3) 0.039(2) Uani 1 1 d . . .
HG1_11 H 0.2584 1.1406 0.1652 0.058 Uiso 1 1 calc R U .
HG2_11 H 0.2669 1.2891 0.2067 0.058 Uiso 1 1 calc R U .
CD_11 C 0.3030(2) 1.2207(8) 0.1917(4) 0.0369(19) Uani 1 1 d . . .
OE1_11 O 0.32978(14) 1.2499(6) 0.2352(2) 0.0472(15) Uani 1 1 d . . .
NE1_11 N 0.29608(17) 1.2141(7) 0.1312(3) 0.0439(17) Uani 1 1 d . . .
HE1_11 H 0.3111 1.2312 0.1216 0.053 Uiso 1 1 calc R U .
HE2_11 H 0.2766 1.1928 0.1016 0.053 Uiso 1 1 calc R U .
C_11 C 0.30769(19) 0.8628(8) 0.3198(3) 0.0332(18) Uani 1 1 d . . .
O_11 O 0.32460(13) 0.9078(6) 0.3739(2) 0.0425(14) Uani 1 1 d . . .
N_12 N 0.29096(15) 0.7366(7) 0.3062(2) 0.0336(15) Uani 1 1 d . . .
H_12 H 0.2814 0.7027 0.2675 0.040 Uiso 1 1 calc R U .
CA_12 C 0.2883(2) 0.6536(9) 0.3545(3) 0.039(2) Uani 1 1 d . . .
CB2_12 C 0.2716(2) 0.5024(9) 0.3271(3) 0.047(2) Uani 1 1 d . . .
H21_12 H 0.2697 0.4461 0.3593 0.071 Uiso 1 1 calc R U .
H22_12 H 0.2503 0.5207 0.2914 0.071 Uiso 1 1 calc R U .
H23_12 H 0.2842 0.4446 0.3133 0.071 Uiso 1 1 calc R U .
CB1_12 C 0.2684(2) 0.7462(10) 0.3758(3) 0.047(2) Uani 1 1 d . . .
HB1_12 H 0.2643 0.6841 0.4043 0.071 Uiso 1 1 calc R U .
HB2_12 H 0.2812 0.8335 0.4000 0.071 Uiso 1 1 calc R U .
CG1_12 C 0.2362(2) 0.8033(11) 0.3224(4) 0.057(2) Uani 1 1 d . . .
H11_12 H 0.2253 0.8607 0.3400 0.086 Uiso 1 1 calc R U .
H12_12 H 0.2400 0.8676 0.2944 0.086 Uiso 1 1 calc R U .
H13_12 H 0.2230 0.7179 0.2987 0.086 Uiso 1 1 calc R U .
C_12 C 0.3204(2) 0.6181(8) 0.4108(3) 0.0366(19) Uani 1 1 d . . .
O_12 O 0.32450(13) 0.6256(5) 0.4640(2) 0.0380(13) Uani 1 1 d . . .
N_13 N 0.34458(16) 0.5724(7) 0.4020(2) 0.0362(16) Uani 1 1 d . . .
CA_13 C 0.3745(2) 0.5223(9) 0.4577(3) 0.043(2) Uani 1 1 d . . .
HA_13 H 0.3696 0.4339 0.4765 0.064 Uiso 1 1 calc R U .
CB_13 C 0.3954(2) 0.4709(9) 0.4307(3) 0.042(2) Uani 1 1 d . . .
HB1_13 H 0.4097 0.5526 0.4324 0.064 Uiso 1 1 calc R U .
HB2_13 H 0.4085 0.3834 0.4539 0.064 Uiso 1 1 calc R U .
CG_13 C 0.3719(2) 0.4297(9) 0.3636(4) 0.046(2) Uani 1 1 d . . .
HG_13 H 0.3821 0.4324 0.3368 0.070 Uiso 1 1 calc R U .
OG_13 O 0.35954(16) 0.2858(6) 0.3634(2) 0.0573(17) Uani 1 1 d . . .
H0_13 H 0.3517 0.2484 0.3275 0.069 Uiso 1 1 calc R U .
CD_13 C 0.3462(2) 0.5473(9) 0.3438(3) 0.043(2) Uani 1 1 d . . .
HD1_13 H 0.3522 0.6403 0.3302 0.065 Uiso 1 1 calc R U .
HD2_13 H 0.3256 0.5106 0.3094 0.065 Uiso 1 1 calc R U .
C_13 C 0.3908(2) 0.6405(9) 0.5077(3) 0.039(2) Uani 1 1 d . . .
O_13 O 0.40884(14) 0.6006(6) 0.5619(2) 0.0453(14) Uani 1 1 d . . .
N_14 N 0.38563(15) 0.7851(7) 0.4888(3) 0.0358(16) Uani 1 1 d . . .
H_14 H 0.3732 0.8049 0.4488 0.043 Uiso 1 1 calc R U .
CA_14 C 0.4001(2) 0.9109(8) 0.5330(3) 0.041(2) Uani 1 1 d . . .
CL_14 C 0.3895(2) 1.0548(9) 0.4934(3) 0.049(2) Uani 1 1 d . . .
HL1_14 H 0.3985 1.1420 0.5208 0.073 Uiso 1 1 calc R U .
HL2_14 H 0.3969 1.0526 0.4629 0.073 Uiso 1 1 calc R U .
HL3_14 H 0.3661 1.0614 0.4713 0.073 Uiso 1 1 calc R U .
CR_14 C 0.4365(2) 0.9010(10) 0.5684(4) 0.049(2) Uani 1 1 d . . .
HR1_14 H 0.4454 0.9859 0.5972 0.074 Uiso 1 1 calc R U .
HR2_14 H 0.4432 0.8073 0.5922 0.074 Uiso 1 1 calc R U .
HR3_14 H 0.4444 0.9036 0.5385 0.074 Uiso 1 1 calc R U .
C_14 C 0.3867(2) 0.9196(9) 0.5778(3) 0.0369(19) Uani 1 1 d . . .
O_14 O 0.40165(13) 0.9969(6) 0.6262(2) 0.0395(13) Uani 1 1 d . . .
N_15 N 0.35918(16) 0.8542(7) 0.5611(3) 0.0380(16) Uani 1 1 d . . .
H_15 H 0.3510 0.7995 0.5269 0.046 Uiso 1 1 calc R U .
CA_15 C 0.34089(19) 0.8635(9) 0.5939(3) 0.039(2) Uani 1 1 d . . .
HA_15 H 0.3490 0.9506 0.6232 0.059 Uiso 1 1 calc R U .
CB_15 C 0.3055(2) 0.8904(9) 0.5468(3) 0.041(2) Uani 1 1 d . . .
HB1_15 H 0.2989 0.8238 0.5103 0.062 Uiso 1 1 calc R U .
HB2_15 H 0.2926 0.8639 0.5667 0.062 Uiso 1 1 calc R U .
CG_15 C 0.29860(18) 1.0505(9) 0.5246(3) 0.0366(19) Uani 1 1 d . . .
CD1_15 C 0.30673(19) 1.1059(10) 0.4815(3) 0.043(2) Uani 1 1 d . . .
HD1_15 H 0.3151 1.0404 0.4628 0.065 Uiso 1 1 calc R U .
CE1_15 C 0.3026(2) 1.2581(10) 0.4654(4) 0.048(2) Uani 1 1 d . . .
HE1_15 H 0.3087 1.2966 0.4369 0.073 Uiso 1 1 calc R U .
CZ_15 C 0.2894(2) 1.3521(10) 0.4918(4) 0.054(2) Uani 1 1 d . . .
HZ_15 H 0.2865 1.4552 0.4809 0.082 Uiso 1 1 calc R U .
CE2_15 C 0.2807(2) 1.2975(10) 0.5332(3) 0.047(2) Uani 1 1 d . . .
HE2_15 H 0.2715 1.3630 0.5504 0.070 Uiso 1 1 calc R U .
CD2_15 C 0.2850(2) 1.1481(9) 0.5502(3) 0.041(2) Uani 1 1 d . . .
HD2_15 H 0.2789 1.1113 0.5790 0.062 Uiso 1 1 calc R U .
C_15 C 0.3441(2) 0.7250(9) 0.6313(3) 0.044(2) Uani 1 1 d . . .
H1_15 H 0.3299 0.7318 0.6496 0.066 Uiso 1 1 calc R U .
H2_15 H 0.3380 0.6356 0.6040 0.066 Uiso 1 1 calc R U .
O_15 O 0.37682(13) 0.7129(6) 0.6803(2) 0.0459(14) Uani 1 1 d . . .
HOL_15 H 0.3793 0.6333 0.7004 0.055 Uiso 1 1 calc R U .
O_16 O 0.3782(3) 1.0379(13) 0.2370(4) 0.044(3) Uani 0.5 1 d . . P

loop_
_atom_site_aniso_label
_atom_site_aniso_U_11
_atom_site_aniso_U_22
_atom_site_aniso_U_33
_atom_site_aniso_U_23
_atom_site_aniso_U_13
_atom_site_aniso_U_12
CH3 0.086(7) 0.031(4) 0.044(5) 0.012(4) 0.034(5) 0.007(5)
C 0.040(5) 0.034(5) 0.046(5) 0.003(4) 0.017(4) 0.000(4)
O 0.079(5) 0.032(3) 0.048(3) 0.002(3) 0.028(3) 0.011(3)
N_1 0.047(4) 0.030(4) 0.025(3) 0.000(3) 0.010(3) 0.006(3)
CA_1 0.042(5) 0.032(4) 0.040(4) -0.003(4) 0.019(4) 0.003(4)
CB_1 0.042(5) 0.039(5) 0.037(4) -0.001(4) 0.019(4) 0.002(4)
CG1_1 0.054(6) 0.052(6) 0.039(4) 0.007(4) 0.017(4) 0.007(5)
CG2_1 0.046(6) 0.047(5) 0.044(4) -0.002(4) 0.021(4) 0.008(4)
C_1 0.038(5) 0.029(4) 0.033(4) 0.005(4) 0.013(4) 0.005(4)
O_1 0.042(4) 0.039(3) 0.042(3) -0.006(3) 0.015(3) -0.006(3)
N_2 0.033(4) 0.031(3) 0.029(3) 0.000(3) 0.009(3) 0.002(3)
CA_2 0.028(5) 0.032(4) 0.028(4) -0.002(3) 0.004(3) 0.005(4)
CL_2 0.051(6) 0.030(4) 0.041(4) -0.004(4) 0.017(4) 0.009(4)
CR_2 0.046(6) 0.043(5) 0.033(4) 0.003(4) 0.015(4) 0.007(4)
C_2 0.036(6) 0.039(5) 0.032(4) -0.008(4) 0.015(4) 0.009(4)
O_2 0.034(4) 0.038(3) 0.035(3) -0.004(2) 0.009(3) 0.005(3)
N_3 0.032(4) 0.033(4) 0.035(3) -0.002(3) 0.011(3) 0.003(3)
CA_3 0.025(5) 0.045(5) 0.041(4) -0.003(4) 0.012(4) 0.000(4)
CL_3 0.041(5) 0.043(5) 0.038(4) 0.008(4) 0.004(4) -0.009(4)
CR_3 0.040(5) 0.064(6) 0.041(4) -0.010(4) 0.017(4) 0.001(5)
C_3 0.043(6) 0.033(4) 0.034(4) 0.004(4) 0.017(4) 0.007(4)
O_3 0.032(4) 0.047(3) 0.038(3) 0.002(3) 0.015(3) 0.004(3)
N_4 0.023(4) 0.040(4) 0.037(3) 0.004(3) 0.006(3) 0.006(3)
CA_4 0.038(5) 0.029(4) 0.039(4) -0.005(4) 0.012(4) 0.002(4)
CL_4 0.038(6) 0.049(5) 0.045(4) -0.007(4) 0.014(4) 0.009(4)
CR_4 0.051(6) 0.030(5) 0.057(5) 0.001(4) 0.026(5) 0.006(4)
C_4 0.045(6) 0.039(5) 0.034(4) -0.010(4) 0.022(4) -0.009(4)
O_4 0.030(3) 0.038(3) 0.046(3) -0.010(3) 0.013(3) -0.002(3)
N_5 0.020(4) 0.036(4) 0.041(3) -0.007(3) 0.011(3) -0.006(3)
CA_5 0.022(4) 0.036(4) 0.038(4) 0.001(4) 0.012(3) 0.001(4)
CB_5 0.026(5) 0.034(4) 0.038(4) 0.001(4) 0.013(4) -0.003(4)
CG1_5 0.038(5) 0.056(5) 0.049(5) 0.002(4) 0.017(4) -0.009(5)
CG2_5 0.042(6) 0.044(5) 0.034(4) 0.002(4) 0.008(4) -0.004(4)
C_5 0.037(6) 0.025(4) 0.047(5) -0.001(4) 0.016(4) -0.004(4)
O_5 0.035(4) 0.035(3) 0.048(3) -0.003(3) 0.017(3) -0.002(3)
N_6 0.036(4) 0.029(3) 0.033(3) 0.000(3) 0.015(3) 0.000(3)
CA_6 0.046(6) 0.027(4) 0.045(4) -0.003(4) 0.022(4) -0.003(4)
C_6 0.033(5) 0.030(4) 0.039(4) -0.005(4) 0.019(4) -0.004(4)
O_6 0.036(4) 0.038(3) 0.044(3) -0.001(3) 0.020(3) -0.002(3)
N_7 0.027(4) 0.023(3) 0.046(4) 0.000(3) 0.015(3) 0.002(3)
CA_7 0.044(5) 0.027(4) 0.034(4) 0.002(4) 0.019(4) 0.002(4)
CB_7 0.043(5) 0.025(4) 0.035(4) 0.000(3) 0.009(4) 0.000(4)
CG_7 0.046(5) 0.034(5) 0.039(4) 0.011(4) 0.014(4) 0.005(4)
CD1_7 0.061(7) 0.038(5) 0.044(5) 0.007(4) 0.005(4) 0.008(5)
CD2_7 0.066(7) 0.064(6) 0.047(5) 0.002(5) 0.031(5) -0.004(5)
C_7 0.029(5) 0.031(4) 0.045(4) 0.002(4) 0.016(4) 0.003(4)
O_7 0.039(4) 0.044(3) 0.047(3) 0.005(3) 0.020(3) -0.007(3)
N_8 0.027(4) 0.031(3) 0.033(3) -0.001(3) 0.010(3) 0.000(3)
CA_8 0.027(5) 0.035(4) 0.030(4) -0.006(4) 0.014(3) -0.005(4)
CL_8 0.032(5) 0.037(4) 0.046(4) -0.010(4) 0.019(4) -0.004(4)
CR_8 0.040(5) 0.031(4) 0.047(4) -0.001(4) 0.013(4) 0.010(4)
C_8 0.034(5) 0.028(4) 0.037(4) -0.004(4) 0.017(4) -0.003(4)
O_8 0.033(3) 0.035(3) 0.033(3) -0.005(2) 0.011(3) -0.001(3)
N_9 0.034(4) 0.032(4) 0.025(3) -0.005(3) 0.009(3) 0.001(3)
CA_9 0.037(5) 0.031(4) 0.027(4) 0.004(3) 0.012(3) -0.001(4)
CL_9 0.037(5) 0.031(4) 0.033(4) 0.002(4) 0.018(4) 0.008(4)
CR_9 0.036(5) 0.035(4) 0.035(4) -0.001(4) 0.019(4) 0.000(4)
C_9 0.045(5) 0.015(3) 0.032(4) -0.004(3) 0.022(4) -0.005(4)
O_9 0.031(3) 0.023(3) 0.031(3) 0.005(2) 0.010(2) 0.002(2)
N_10 0.026(4) 0.027(3) 0.028(3) 0.004(3) 0.013(3) 0.005(3)
CA_10 0.033(5) 0.028(4) 0.036(4) 0.001(4) 0.019(4) 0.001(4)
CB_10 0.042(5) 0.027(4) 0.032(4) -0.003(3) 0.020(4) 0.004(4)
CG_10 0.037(5) 0.023(4) 0.028(4) -0.008(3) 0.017(3) -0.005(4)
OG_10 0.035(3) 0.029(3) 0.038(3) -0.010(2) 0.017(3) 0.002(2)
CD_10 0.028(4) 0.031(4) 0.024(3) -0.001(3) 0.011(3) 0.000(4)
C_10 0.033(5) 0.038(5) 0.027(4) 0.000(4) 0.011(4) -0.004(4)
O_10 0.037(4) 0.048(3) 0.044(3) -0.011(3) 0.016(3) 0.003(3)
N_11 0.032(4) 0.028(3) 0.032(3) 0.002(3) 0.014(3) 0.005(3)
CA_11 0.037(5) 0.026(4) 0.031(4) -0.002(3) 0.016(4) -0.002(4)
CB_11 0.039(5) 0.023(4) 0.039(4) 0.000(3) 0.020(4) 0.003(4)
CG_11 0.044(5) 0.028(4) 0.038(4) -0.006(4) 0.016(4) -0.004(4)
CD_11 0.048(6) 0.022(4) 0.042(5) 0.004(4) 0.023(4) 0.000(4)
OE1_11 0.050(4) 0.043(3) 0.037(3) -0.003(3) 0.013(3) -0.017(3)
NE1_11 0.047(5) 0.051(4) 0.038(4) -0.003(3) 0.025(3) -0.007(4)
C_11 0.038(5) 0.025(4) 0.035(4) -0.005(4) 0.016(4) 0.000(4)
O_11 0.051(4) 0.039(3) 0.029(3) -0.004(3) 0.014(3) -0.005(3)
N_12 0.042(4) 0.033(4) 0.020(3) 0.005(3) 0.010(3) -0.006(3)
CA_12 0.047(5) 0.036(5) 0.026(4) -0.009(4) 0.013(4) -0.015(4)
CB2_12 0.052(6) 0.042(5) 0.035(4) 0.002(4) 0.012(4) -0.012(4)
CB1_12 0.052(6) 0.050(5) 0.038(4) 0.002(4) 0.021(4) -0.007(5)
CG1_12 0.051(6) 0.071(6) 0.049(5) 0.008(5) 0.024(5) 0.000(5)
C_12 0.047(6) 0.028(4) 0.033(4) 0.005(4) 0.018(4) -0.008(4)
O_12 0.050(4) 0.032(3) 0.028(3) -0.002(2) 0.016(2) -0.007(3)
N_13 0.046(4) 0.030(4) 0.024(3) 0.001(3) 0.011(3) -0.002(3)
CA_13 0.052(6) 0.033(4) 0.040(4) 0.000(4) 0.021(4) 0.006(4)
CB_13 0.054(6) 0.039(5) 0.038(4) -0.006(4) 0.024(4) -0.002(4)
CG_13 0.058(6) 0.038(5) 0.046(5) -0.005(4) 0.028(4) -0.003(5)
OG_13 0.081(5) 0.035(3) 0.049(3) -0.006(3) 0.027(4) -0.006(3)
CD_13 0.056(6) 0.042(5) 0.038(4) 0.002(4) 0.027(4) 0.000(4)
C_13 0.046(6) 0.041(5) 0.032(4) 0.000(4) 0.021(4) 0.001(4)
O_13 0.052(4) 0.041(3) 0.037(3) 0.004(3) 0.018(3) 0.002(3)
N_14 0.041(4) 0.032(4) 0.024(3) 0.000(3) 0.009(3) 0.000(3)
CA_14 0.055(6) 0.030(4) 0.037(4) -0.001(4) 0.022(4) -0.006(4)
CL_14 0.066(6) 0.034(5) 0.038(4) -0.003(4) 0.020(4) -0.007(4)
CR_14 0.046(6) 0.060(6) 0.043(4) -0.003(4) 0.022(4) -0.005(5)
C_14 0.038(5) 0.027(4) 0.035(4) -0.007(4) 0.011(4) 0.000(4)
O_14 0.041(3) 0.034(3) 0.032(3) -0.002(3) 0.010(3) -0.001(3)
N_15 0.045(5) 0.030(4) 0.029(3) 0.000(3) 0.010(3) 0.002(3)
CA_15 0.040(5) 0.035(4) 0.032(4) -0.003(4) 0.010(4) 0.003(4)
CB_15 0.051(6) 0.042(5) 0.030(4) 0.004(4) 0.020(4) 0.003(4)
CG_15 0.035(5) 0.039(5) 0.034(4) 0.005(4) 0.016(4) 0.006(4)
CD1_15 0.037(5) 0.049(5) 0.039(4) 0.009(4) 0.015(4) 0.014(4)
CE1_15 0.048(6) 0.049(5) 0.046(5) 0.016(4) 0.022(4) 0.008(5)
CZ_15 0.055(6) 0.045(5) 0.049(5) 0.005(4) 0.015(5) 0.007(5)
CE2_15 0.052(6) 0.054(6) 0.040(4) -0.001(4) 0.027(4) 0.006(5)
CD2_15 0.046(6) 0.037(5) 0.040(4) 0.008(4) 0.020(4) 0.009(4)
C_15 0.041(6) 0.037(5) 0.038(4) 0.002(4) 0.008(4) -0.001(4)
O_15 0.050(4) 0.031(3) 0.039(3) 0.008(3) 0.010(3) 0.003(3)
O_16 0.046(7) 0.054(7) 0.045(6) -0.006(6) 0.032(5) -0.009(6)

loop_
_atom_type_symbol
_atom_type_description
_atom_type_scat_dispersion_real
_atom_type_scat_dispersion_imag
_atom_type_scat_source
C C 0.0033 0.0016 'International Tables Vol C Tables 4.2.6.8 and 6.1.1.4'
O O 0.0106 0.0060 'International Tables Vol C Tables 4.2.6.8 and 6.1.1.4'
N N 0.0061 0.0033 'International Tables Vol C Tables 4.2.6.8 and 6.1.1.4'
H H 0.0000 0.0000 'International Tables Vol C Tables 4.2.6.8 and 6.1.1.4'

loop_
_geom_angle_atom_site_label_1
_geom_angle_atom_site_label_2
_geom_angle_atom_site_label_3
_geom_angle
O C N_1 122.6(7)
O C CH3 122.6(7)
N_1 C CH3 114.8(7)
C N_1 CA_1 123.7(7)
N_1 CA_1 C_1 106.1(6)
N_1 CA_1 CB_1 112.6(6)
C_1 CA_1 CB_1 112.5(6)
CG1_1 CB_1 CA_1 109.9(6)
CG1_1 CB_1 CG2_1 110.2(7)
CA_1 CB_1 CG2_1 110.1(6)
O_1 C_1 N_2 123.0(7)
O_1 C_1 CA_1 119.6(7)
N_2 C_1 CA_1 117.2(7)
C_1 N_2 CA_2 121.6(6)
N_2 CA_2 CR_2 108.8(6)
N_2 CA_2 C_2 109.2(6)
CR_2 CA_2 C_2 111.8(6)
N_2 CA_2 CL_2 109.0(6)
CR_2 CA_2 CL_2 111.2(6)
C_2 CA_2 CL_2 106.8(6)
O_2 C_2 N_3 123.3(8)
O_2 C_2 CA_2 119.7(7)
N_3 C_2 CA_2 117.0(7)
C_2 N_3 CA_3 121.3(7)
N_3 CA_3 CR_3 111.0(7)
N_3 CA_3 CL_3 108.0(6)
CR_3 CA_3 CL_3 110.8(6)
N_3 CA_3 C_3 110.6(6)
CR_3 CA_3 C_3 109.6(6)
CL_3 CA_3 C_3 106.8(6)
O_3 C_3 N_4 123.6(7)
O_3 C_3 CA_3 120.4(7)
N_4 C_3 CA_3 115.8(8)
C_3 N_4 CA_4 120.7(7)
N_4 CA_4 CR_4 110.5(6)
N_4 CA_4 C_4 109.8(6)
CR_4 CA_4 C_4 110.2(7)
N_4 CA_4 CL_4 107.8(6)
CR_4 CA_4 CL_4 111.6(7)
C_4 CA_4 CL_4 106.8(6)
O_4 C_4 N_5 121.1(7)
O_4 C_4 CA_4 122.2(7)
N_5 C_4 CA_4 116.6(7)
C_4 N_5 CA_5 121.4(6)
N_5 CA_5 C_5 110.6(6)
N_5 CA_5 CB_5 111.5(6)
C_5 CA_5 CB_5 111.4(6)
CG2_5 CB_5 CA_5 111.8(6)
CG2_5 CB_5 CG1_5 111.5(6)
CA_5 CB_5 CG1_5 109.2(6)
O_5 C_5 N_6 121.1(7)
O_5 C_5 CA_5 123.0(7)
N_6 C_5 CA_5 116.0(7)
C_5 N_6 CA_6 119.8(7)
N_6 CA_6 C_6 114.2(6)
O_6 C_6 N_7 121.2(7)
O_6 C_6 CA_6 120.8(7)
N_7 C_6 CA_6 118.0(7)
C_6 N_7 CA_7 119.7(6)
N_7 CA_7 C_7 112.5(6)
N_7 CA_7 CB_7 111.6(6)
C_7 CA_7 CB_7 110.1(6)
CG_7 CB_7 CA_7 114.3(6)
CD2_7 CG_7 CB_7 112.7(7)
CD2_7 CG_7 CD1_7 111.3(7)
CB_7 CG_7 CD1_7 109.1(6)
O_7 C_7 N_8 122.2(7)
O_7 C_7 CA_7 120.6(7)
N_8 C_7 CA_7 117.2(7)
C_7 N_8 CA_8 124.6(6)
N_8 CA_8 CL_8 107.0(6)
N_8 CA_8 CR_8 112.0(6)
CL_8 CA_8 CR_8 109.3(6)
N_8 CA_8 C_8 110.9(6)
CL_8 CA_8 C_8 107.4(6)
CR_8 CA_8 C_8 110.0(6)
O_8 C_8 N_9 123.2(7)
O_8 C_8 CA_8 121.4(6)
N_9 C_8 CA_8 115.1(6)
C_8 N_9 CA_9 121.9(6)
N_9 CA_9 CR_9 108.2(6)
N_9 CA_9 CL_9 108.7(5)
CR_9 CA_9 CL_9 110.0(6)
N_9 CA_9 C_9 111.8(6)
CR_9 CA_9 C_9 110.5(6)
CL_9 CA_9 C_9 107.6(6)
O_9 C_9 N_10 120.6(7)
O_9 C_9 CA_9 119.2(6)
N_10 C_9 CA_9 120.0(6)
C_9 N_10 CD_10 130.7(6)
C_9 N_10 CA_10 118.1(6)
CD_10 N_10 CA_10 111.2(5)
N_10 CA_10 CB_10 103.5(6)
N_10 CA_10 C_10 115.0(6)
CB_10 CA_10 C_10 110.2(6)
CG_10 CB_10 CA_10 105.3(6)
OG_10 CG_10 CD_10 108.0(6)
OG_10 CG_10 CB_10 112.3(6)
CD_10 CG_10 CB_10 103.3(5)
N_10 CD_10 CG_10 104.0(6)
O_10 C_10 N_11 123.6(7)
O_10 C_10 CA_10 119.5(7)
N_11 C_10 CA_10 116.7(7)
C_10 N_11 CA_11 120.9(6)
N_11 CA_11 CB_11 111.7(6)
N_11 CA_11 C_11 111.8(6)
CB_11 CA_11 C_11 109.0(6)
CA_11 CB_11 CG_11 113.1(6)
CD_11 CG_11 CB_11 113.7(7)
OE1_11 CD_11 NE1_11 123.1(8)
OE1_11 CD_11 CG_11 121.6(7)
NE1_11 CD_11 CG_11 115.3(7)
O_11 C_11 N_12 122.9(7)
O_11 C_11 CA_11 119.5(7)
N_12 C_11 CA_11 117.4(6)
C_11 N_12 CA_12 120.8(6)
N_12 CA_12 C_12 112.7(6)
N_12 CA_12 CB2_12 109.0(6)
C_12 CA_12 CB2_12 107.0(6)
N_12 CA_12 CB1_12 108.9(6)
C_12 CA_12 CB1_12 109.3(6)
CB2_12 CA_12 CB1_12 109.9(7)
CG1_12 CB1_12 CA_12 115.0(6)
O_12 C_12 N_13 119.6(7)
O_12 C_12 CA_12 120.9(8)
N_13 C_12 CA_12 119.4(6)
C_12 N_13 CD_13 131.4(6)
C_12 N_13 CA_13 117.7(6)
CD_13 N_13 CA_13 110.6(6)
N_13 CA_13 C_13 114.7(6)
N_13 CA_13 CB_13 103.9(6)
C_13 CA_13 CB_13 111.8(7)
CG_13 CB_13 CA_13 104.3(7)
OG_13 CG_13 CB_13 108.1(7)
OG_13 CG_13 CD_13 110.6(7)
CB_13 CG_13 CD_13 103.5(6)
N_13 CD_13 CG_13 102.8(6)
O_13 C_13 N_14 124.1(7)
O_13 C_13 CA_13 118.9(7)
N_14 C_13 CA_13 117.0(6)
C_13 N_14 CA_14 122.3(6)
N_14 CA_14 CR_14 111.5(7)
N_14 CA_14 CL_14 106.4(6)
CR_14 CA_14 CL_14 109.8(7)
N_14 CA_14 C_14 110.7(6)
CR_14 CA_14 C_14 111.6(6)
CL_14 CA_14 C_14 106.6(7)
O_14 C_14 N_15 123.9(7)
O_14 C_14 CA_14 117.6(7)
N_15 C_14 CA_14 118.3(7)
C_14 N_15 CA_15 126.4(6)
N_15 CA_15 C_15 112.5(7)
N_15 CA_15 CB_15 110.1(6)
C_15 CA_15 CB_15 109.3(7)
CG_15 CB_15 CA_15 112.6(7)
CD1_15 CG_15 CD2_15 119.3(7)
CD1_15 CG_15 CB_15 121.3(7)
CD2_15 CG_15 CB_15 119.4(6)
CE1_15 CD1_15 CG_15 120.3(8)
CD1_15 CE1_15 CZ_15 119.3(8)
CE2_15 CZ_15 CE1_15 120.7(8)
CZ_15 CE2_15 CD2_15 120.7(8)
CE2_15 CD2_15 CG_15 119.7(7)
O_15 C_15 CA_15 108.2(7)

loop_
_geom_bond_atom_site_label_1
_geom_bond_atom_site_label_2
_geom_bond_distance
CH3 C 1.501(11)
C O 1.248(9)
C N_1 1.337(10)
N_1 CA_1 1.474(9)
CA_1 C_1 1.525(11)
CA_1 CB_1 1.544(11)
CB_1 CG1_1 1.516(10)
CB_1 CG2_1 1.543(11)
C_1 O_1 1.234(9)
C_1 N_2 1.335(9)
N_2 CA_2 1.472(9)
CA_2 CR_2 1.504(10)
CA_2 C_2 1.546(11)
CA_2 CL_2 1.536(10)
C_2 O_2 1.249(9)
C_2 N_3 1.326(9)
N_3 CA_3 1.470(10)
CA_3 CR_3 1.541(11)
CA_3 CL_3 1.546(11)
CA_3 C_3 1.553(11)
C_3 O_3 1.227(9)
C_3 N_4 1.338(10)
N_4 CA_4 1.479(9)
CA_4 CR_4 1.490(11)
CA_4 C_4 1.544(11)
CA_4 CL_4 1.547(11)
C_4 O_4 1.229(9)
C_4 N_5 1.354(10)
N_5 CA_5 1.441(9)
CA_5 C_5 1.504(11)
CA_5 CB_5 1.535(10)
CB_5 CG2_5 1.508(11)
CB_5 CG1_5 1.545(11)
C_5 O_5 1.233(9)
C_5 N_6 1.354(9)
N_6 CA_6 1.444(10)
CA_6 C_6 1.519(11)
C_6 O_6 1.237(9)
C_6 N_7 1.335(9)
N_7 CA_7 1.442(9)
CA_7 C_7 1.528(10)
CA_7 CB_7 1.551(10)
CB_7 CG_7 1.536(10)
CG_7 CD2_7 1.523(11)
CG_7 CD1_7 1.521(11)
C_7 O_7 1.234(9)
C_7 N_8 1.355(9)
N_8 CA_8 1.464(8)
CA_8 CL_8 1.522(10)
CA_8 CR_8 1.545(10)
CA_8 C_8 1.550(11)
C_8 O_8 1.233(8)
C_8 N_9 1.349(9)
N_9 CA_9 1.468(9)
CA_9 CR_9 1.529(10)
CA_9 CL_9 1.536(10)
CA_9 C_9 1.547(11)
C_9 O_9 1.230(8)
C_9 N_10 1.346(9)
N_10 CD_10 1.470(8)
N_10 CA_10 1.471(9)
CA_10 CB_10 1.536(10)
CA_10 C_10 1.526(10)
CB_10 CG_10 1.515(10)
CG_10 OG_10 1.421(8)
CG_10 CD_10 1.499(10)
C_10 O_10 1.217(9)
C_10 N_11 1.359(10)
N_11 CA_11 1.456(9)
CA_11 CB_11 1.510(10)
CA_11 C_11 1.528(10)
CB_11 CG_11 1.537(10)
CG_11 CD_11 1.498(11)
CD_11 OE1_11 1.229(9)
CD_11 NE1_11 1.355(9)
C_11 O_11 1.233(8)
C_11 N_12 1.329(9)
N_12 CA_12 1.461(9)
CA_12 C_12 1.515(11)
CA_12 CB2_12 1.545(10)
CA_12 CB1_12 1.542(11)
CB1_12 CG1_12 1.541(12)
C_12 O_12 1.226(8)
C_12 N_13 1.350(10)
N_13 CD_13 1.489(9)
N_13 CA_13 1.482(10)
CA_13 C_13 1.514(11)
CA_13 CB_13 1.531(11)
CB_13 CG_13 1.513(11)
CG_13 OG_13 1.417(10)
CG_13 CD_13 1.511(12)
C_13 O_13 1.229(9)
C_13 N_14 1.353(10)
N_14 CA_14 1.476(10)
CA_14 CR_14 1.529(12)
CA_14 CL_14 1.539(11)
CA_14 C_14 1.533(11)
C_14 O_14 1.249(9)
C_14 N_15 1.319(10)
N_15 CA_15 1.464(10)
CA_15 C_15 1.503(11)
CA_15 CB_15 1.535(11)
CB_15 CG_15 1.507(11)
CG_15 CD1_15 1.393(10)
CG_15 CD2_15 1.414(10)
CD1_15 CE1_15 1.401(11)
CE1_15 CZ_15 1.391(12)
CZ_15 CE2_15 1.373(12)
CE2_15 CD2_15 1.383(11)
C_15 O_15 1.438(9)

_cod_database_fobs_code 2311091
